data_4067466
loop_
_publ_author_name
'Franken, Andreas'
'McGrath, Thomas D.'
'Stone, F. Gordon A.'

_publ_section_title
;
 Toward Supramolecular Assembly of 10-Vertex {closo-2,1,10-FeC2B7}
 Clusters: Intramolecular Imidate Formation and Polymetallic, Polycluster
 Species
;
_journal_issue 10
_journal_name_full Organometallics
_journal_page_first 2234
_journal_paper_doi 10.1021/om900970x
_journal_volume 29
_journal_year 2010
_chemical_formula_sum 'C12 H14 B7 Fe N O4'
_chemical_formula_weight 367.76
_chemical_name_systematic
; 
 ? 
;
_space_group_IT_number 14
_symmetry_cell_setting monoclinic
_symmetry_space_group_name_Hall '-P 2ybc'
_symmetry_space_group_name_H-M 'P 1 21/c 1'
_atom_sites_solution_hydrogens geom
_atom_sites_solution_primary direct
_atom_sites_solution_secondary difmap
_audit_creation_method SHELXL-97
_cell_angle_alpha 90.00
_cell_angle_beta 100.023(2)
_cell_angle_gamma 90.00
_cell_formula_units_Z 8
_cell_length_a 8.3973(5)
_cell_length_b 12.6216(7)
_cell_length_c 31.446(2)
_cell_measurement_reflns_used 4172
_cell_measurement_temperature 110(2)
_cell_measurement_theta_max 27.32
_cell_measurement_theta_min 2.63
_cell_volume 3282.0(3)
_computing_cell_refinement 'Bruker APEX2 (Bruker, 2003)'
_computing_data_collection 'Bruker APEX2 (Bruker, 2003)'
_computing_data_reduction 'Bruker APEX2 (Bruker, 2003)'
_computing_molecular_graphics 'Bruker SHELXTL (Bruker, 2001)'
_computing_publication_material 'Bruker SHELXTL (Bruker, 2001)'
_computing_structure_refinement 'Bruker SHELXTL (Bruker, 2001)'
_computing_structure_solution 'Bruker SHELXTL (Bruker, 2001)'
_diffrn_ambient_temperature 110(2)
_diffrn_measured_fraction_theta_full 1.000
_diffrn_measured_fraction_theta_max 0.996
_diffrn_measurement_device_type 'Bruker-Nonius X8 APEX CCD area detector'
_diffrn_measurement_method 'phi and omega scans'
_diffrn_radiation_monochromator graphite
_diffrn_radiation_source 'fine-focus sealed tube'
_diffrn_radiation_type MoK\a
_diffrn_radiation_wavelength 0.71073
_diffrn_reflns_av_R_equivalents 0.0469
_diffrn_reflns_av_sigmaI/netI 0.0269
_diffrn_reflns_limit_h_max 10
_diffrn_reflns_limit_h_min -10
_diffrn_reflns_limit_k_max 15
_diffrn_reflns_limit_k_min -15
_diffrn_reflns_limit_l_max 37
_diffrn_reflns_limit_l_min -37
_diffrn_reflns_number 45850
_diffrn_reflns_theta_full 25.00
_diffrn_reflns_theta_max 25.39
_diffrn_reflns_theta_min 1.74
_exptl_absorpt_coefficient_mu 0.934
_exptl_absorpt_correction_T_max 0.9181
_exptl_absorpt_correction_T_min 0.8484
_exptl_absorpt_correction_type multi-scan
_exptl_absorpt_process_details 'SADABS (Bruker, 2003)'
_exptl_crystal_colour orange
_exptl_crystal_density_diffrn 1.489
_exptl_crystal_density_method 'not measured'
_exptl_crystal_description block
_exptl_crystal_F_000 1488
_exptl_crystal_size_max 0.18
_exptl_crystal_size_mid 0.15
_exptl_crystal_size_min 0.09
_refine_diff_density_max 0.351
_refine_diff_density_min -0.310
_refine_diff_density_rms 0.054
_refine_ls_extinction_method none
_refine_ls_goodness_of_fit_ref 1.042
_refine_ls_hydrogen_treatment constr
_refine_ls_matrix_type full
_refine_ls_number_parameters 451
_refine_ls_number_reflns 6005
_refine_ls_number_restraints 0
_refine_ls_restrained_S_all 1.042
_refine_ls_R_factor_all 0.0385
_refine_ls_R_factor_gt 0.0302
_refine_ls_shift/su_max 0.003
_refine_ls_shift/su_mean 0.000
_refine_ls_structure_factor_coef Fsqd
_refine_ls_weighting_details 'calc w=1/[\s^2^(Fo^2^)+(0.0383P)^2^+1.9686P] where P=(Fo^2^+2Fc^2^)/3'
_refine_ls_weighting_scheme calc
_refine_ls_wR_factor_gt 0.0748
_refine_ls_wR_factor_ref 0.0796
_reflns_number_gt 5096
_reflns_number_total 6005
_reflns_threshold_expression >2sigma(I)
_cod_data_source_file om900970x_si_001.cif
_cod_data_source_block 3g
_cod_original_sg_symbol_H-M P2(1)/c
_cod_database_code 4067466

loop_
_symmetry_equiv_pos_as_xyz
'x, y, z'
'-x, y+1/2, -z+1/2'
'-x, -y, -z'
'x, -y-1/2, z-1/2'

loop_
_atom_site_label
_atom_site_type_symbol
_atom_site_fract_x
_atom_site_fract_y
_atom_site_fract_z
_atom_site_U_iso_or_equiv
_atom_site_adp_type
_atom_site_occupancy
_atom_site_symmetry_multiplicity
_atom_site_calc_flag
_atom_site_refinement_flags
C1A C 0.8819(2) -0.31492(16) -0.52753(6) 0.0194(4) Uani 1 1 d .
O1A O 0.81392(16) -0.33610(11) -0.49018(4) 0.0209(3) Uani 1 1 d .
C2A C 0.6694(2) -0.28945(16) -0.49281(6) 0.0207(4) Uani 1 1 d .
N1A N 0.6263(2) -0.22646(13) -0.52449(6) 0.0237(4) Uani 1 1 d .
H1A H 0.5373 -0.1886 -0.5266 0.028 Uiso 1 1 calc R
Fe2A Fe 0.76545(3) -0.21711(2) -0.568449(9) 0.02068(9) Uani 1 1 d .
B3A B 0.8406(3) -0.3863(2) -0.56997(8) 0.0247(5) Uani 1 1 d .
H3A H 0.7517 -0.4532 -0.5735 0.030 Uiso 1 1 calc R
B4A B 1.0427(3) -0.37480(19) -0.53424(8) 0.0226(5) Uani 1 1 d .
H4A H 1.1103 -0.4308 -0.5099 0.027 Uiso 1 1 calc R
B5A B 1.0169(3) -0.22756(19) -0.53209(8) 0.0226(5) Uani 1 1 d .
H5A H 1.0669 -0.1698 -0.5061 0.027 Uiso 1 1 calc R
B6A B 0.8666(3) -0.3071(2) -0.61646(8) 0.0303(6) Uani 1 1 d .
H6A H 0.7803 -0.3144 -0.6478 0.036 Uiso 1 1 calc R
B7A B 1.0239(3) -0.3991(2) -0.59159(8) 0.0294(6) Uani 1 1 d .
H7A H 1.0593 -0.4777 -0.6035 0.035 Uiso 1 1 calc R
B8A B 1.1474(3) -0.2888(2) -0.56527(8) 0.0281(6) Uani 1 1 d .
H8A H 1.2817 -0.2798 -0.5562 0.034 Uiso 1 1 calc R
B9A B 0.9948(3) -0.1920(2) -0.58977(8) 0.0291(6) Uani 1 1 d .
H9A H 1.0105 -0.1083 -0.6000 0.035 Uiso 1 1 calc R
C10A C 1.0578(3) -0.29051(19) -0.61436(7) 0.0333(5) Uani 1 1 d .
H10A H 1.1155 -0.2831 -0.6420 0.040 Uiso 1 1 calc R
C3A C 0.5950(3) -0.22497(18) -0.61145(7) 0.0293(5) Uani 1 1 d .
O3A O 0.4860(2) -0.23349(15) -0.63818(6) 0.0465(5) Uani 1 1 d .
C4A C 0.7663(3) -0.07635(19) -0.56981(7) 0.0277(5) Uani 1 1 d .
O4A O 0.7716(2) 0.01396(13) -0.56989(6) 0.0406(4) Uani 1 1 d .
C20A C 0.3366(2) -0.41213(17) -0.35697(7) 0.0250(5) Uani 1 1 d .
H20A H 0.3671 -0.4776 -0.3430 0.030 Uiso 1 1 calc R
O20A O 0.23291(19) -0.36038(13) -0.34451(5) 0.0335(4) Uani 1 1 d .
C21A C 0.5795(2) -0.32033(16) -0.45863(6) 0.0206(4) Uani 1 1 d .
C22A C 0.6232(2) -0.41294(17) -0.43549(7) 0.0233(4) Uani 1 1 d .
H22A H 0.7082 -0.4559 -0.4423 0.028 Uiso 1 1 calc R
C23A C 0.5426(2) -0.44203(17) -0.40275(7) 0.0239(5) Uani 1 1 d .
H23A H 0.5723 -0.5053 -0.3870 0.029 Uiso 1 1 calc R
C24A C 0.4184(2) -0.37964(16) -0.39265(6) 0.0213(4) Uani 1 1 d .
C25A C 0.3725(2) -0.28832(16) -0.41656(7) 0.0247(5) Uani 1 1 d .
H25A H 0.2859 -0.2464 -0.4101 0.030 Uiso 1 1 calc R
C26A C 0.4514(2) -0.25843(17) -0.44940(7) 0.0252(5) Uani 1 1 d .
H26A H 0.4194 -0.1963 -0.4657 0.030 Uiso 1 1 calc R
C1B C -0.2843(2) -0.41713(16) -0.26770(6) 0.0209(4) Uani 1 1 d .
O1B O -0.31153(16) -0.33391(11) -0.29873(4) 0.0225(3) Uani 1 1 d .
C2B C -0.1781(2) -0.31544(15) -0.31559(6) 0.0191(4) Uani 1 1 d .
N1B N -0.0529(2) -0.36987(13) -0.30086(5) 0.0215(4) Uani 1 1 d .
H1B H 0.0361 -0.3644 -0.3119 0.026 Uiso 1 1 calc R
Fe2B Fe -0.06525(3) -0.46671(2) -0.252479(9) 0.01939(9) Uani 1 1 d .
B3B B -0.2464(3) -0.4006(2) -0.21636(8) 0.0252(5) Uani 1 1 d .
H3B H -0.2313 -0.3212 -0.2002 0.030 Uiso 1 1 calc R
B4B B -0.4316(3) -0.4643(2) -0.24837(8) 0.0270(5) Uani 1 1 d .
H4B H -0.5586 -0.4345 -0.2575 0.032 Uiso 1 1 calc R
B5B B -0.3016(3) -0.54059(19) -0.28007(8) 0.0246(5) Uani 1 1 d .
H5B H -0.3293 -0.5710 -0.3140 0.030 Uiso 1 1 calc R
B6B B -0.1330(3) -0.5168(2) -0.19202(8) 0.0279(6) Uani 1 1 d .
H6B H -0.0318 -0.5086 -0.1639 0.034 Uiso 1 1 calc R
B7B B -0.3512(3) -0.5051(2) -0.19411(8) 0.0310(6) Uani 1 1 d .
H7B H -0.4192 -0.4864 -0.1674 0.037 Uiso 1 1 calc R
B8B B -0.3916(3) -0.6031(2) -0.23834(9) 0.0317(6) Uani 1 1 d .
H8B H -0.4911 -0.6624 -0.2469 0.038 Uiso 1 1 calc R
B9B B -0.1738(3) -0.6165(2) -0.23840(8) 0.0290(6) Uani 1 1 d .
H9B H -0.1042 -0.6866 -0.2471 0.035 Uiso 1 1 calc R
C10B C -0.2575(3) -0.61409(18) -0.19620(7) 0.0324(5) Uani 1 1 d .
H10B H -0.2512 -0.6772 -0.1733 0.039 Uiso 1 1 calc R
C3B C 0.0909(3) -0.40265(17) -0.21574(7) 0.0270(5) Uani 1 1 d .
O3B O 0.1884(2) -0.36389(14) -0.19104(5) 0.0394(4) Uani 1 1 d .
C4B C 0.0788(3) -0.56004(19) -0.26565(7) 0.0309(5) Uani 1 1 d .
O4B O 0.1716(2) -0.61966(15) -0.27259(6) 0.0521(5) Uani 1 1 d .
O20B O -0.3792(2) 0.06046(13) -0.45521(6) 0.0401(4) Uani 1 1 d .
C20B C -0.2684(3) -0.00161(17) -0.44922(7) 0.0277(5) Uani 1 1 d .
H20B H -0.1953 -0.0015 -0.4691 0.033 Uiso 1 1 calc R
C21B C -0.1963(2) -0.23168(15) -0.34906(6) 0.0190(4) Uani 1 1 d .
C22B C -0.3123(3) -0.15277(16) -0.34912(7) 0.0239(4) Uani 1 1 d .
H22B H -0.3773 -0.1516 -0.3272 0.029 Uiso 1 1 calc R
C23B C -0.3329(3) -0.07641(17) -0.38091(7) 0.0254(5) Uani 1 1 d .
H23B H -0.4120 -0.0226 -0.3809 0.030 Uiso 1 1 calc R
C24B C -0.2386(2) -0.07777(16) -0.41302(6) 0.0208(4) Uani 1 1 d .
C25B C -0.1197(2) -0.15440(16) -0.41220(6) 0.0214(4) Uani 1 1 d .
H25B H -0.0522 -0.1538 -0.4335 0.026 Uiso 1 1 calc R
C26B C -0.0988(2) -0.23190(16) -0.38049(6) 0.0209(4) Uani 1 1 d .
H26B H -0.0183 -0.2849 -0.3803 0.025 Uiso 1 1 calc R

loop_
_atom_site_aniso_label
_atom_site_aniso_U_11
_atom_site_aniso_U_22
_atom_site_aniso_U_33
_atom_site_aniso_U_23
_atom_site_aniso_U_13
_atom_site_aniso_U_12
C1A 0.0175(10) 0.0201(10) 0.0207(10) 0.0050(8) 0.0032(8) -0.0001(8)
O1A 0.0168(7) 0.0261(8) 0.0201(7) 0.0073(6) 0.0039(6) 0.0027(6)
C2A 0.0163(10) 0.0211(10) 0.0241(11) -0.0002(8) 0.0024(8) -0.0015(8)
N1A 0.0178(9) 0.0245(9) 0.0281(10) 0.0063(8) 0.0021(7) 0.0031(7)
Fe2A 0.01817(16) 0.02142(16) 0.02145(16) 0.00602(12) 0.00064(12) -0.00019(12)
B3A 0.0222(12) 0.0254(13) 0.0246(12) -0.0002(10) -0.0012(10) 0.0005(10)
B4A 0.0180(11) 0.0237(12) 0.0261(12) 0.0041(10) 0.0037(10) 0.0010(10)
B5A 0.0179(11) 0.0225(12) 0.0272(13) 0.0052(10) 0.0033(9) -0.0024(10)
B6A 0.0323(14) 0.0350(15) 0.0226(13) 0.0026(11) 0.0026(11) 0.0052(12)
B7A 0.0284(13) 0.0343(14) 0.0254(13) -0.0001(11) 0.0043(10) 0.0046(11)
B8A 0.0210(12) 0.0332(14) 0.0311(14) 0.0079(11) 0.0073(10) 0.0016(11)
B9A 0.0233(13) 0.0325(14) 0.0320(14) 0.0119(11) 0.0059(11) 0.0001(11)
C10A 0.0301(12) 0.0436(14) 0.0282(12) 0.0088(10) 0.0108(10) 0.0061(11)
C3A 0.0265(12) 0.0298(12) 0.0306(12) 0.0050(10) 0.0020(10) 0.0007(10)
O3A 0.0335(10) 0.0583(12) 0.0412(10) 0.0003(9) -0.0115(8) 0.0002(9)
C4A 0.0230(11) 0.0312(13) 0.0281(12) 0.0048(9) 0.0026(9) -0.0004(9)
O4A 0.0441(10) 0.0237(9) 0.0544(11) 0.0043(8) 0.0101(9) -0.0017(8)
C20A 0.0231(11) 0.0254(11) 0.0262(11) -0.0010(9) 0.0031(9) -0.0015(9)
O20A 0.0305(9) 0.0347(9) 0.0389(9) 0.0023(7) 0.0165(7) 0.0047(7)
C21A 0.0168(10) 0.0224(11) 0.0219(10) 0.0009(8) 0.0017(8) -0.0024(8)
C22A 0.0184(10) 0.0244(11) 0.0276(11) 0.0034(9) 0.0054(8) 0.0046(9)
C23A 0.0222(11) 0.0239(11) 0.0254(11) 0.0050(9) 0.0033(9) 0.0013(9)
C24A 0.0173(10) 0.0241(11) 0.0224(10) -0.0021(8) 0.0029(8) -0.0033(8)
C25A 0.0197(11) 0.0228(11) 0.0324(12) -0.0019(9) 0.0070(9) 0.0032(9)
C26A 0.0235(11) 0.0218(11) 0.0303(12) 0.0039(9) 0.0048(9) 0.0028(9)
C1B 0.0213(10) 0.0191(10) 0.0228(10) 0.0039(8) 0.0056(8) 0.0016(8)
O1B 0.0217(7) 0.0225(8) 0.0248(8) 0.0092(6) 0.0079(6) 0.0028(6)
C2B 0.0210(10) 0.0182(10) 0.0184(10) -0.0017(8) 0.0043(8) -0.0023(8)
N1B 0.0201(9) 0.0245(9) 0.0211(9) 0.0028(7) 0.0069(7) 0.0013(7)
Fe2B 0.02187(16) 0.01863(16) 0.01733(15) 0.00071(11) 0.00249(12) 0.00173(12)
B3B 0.0292(13) 0.0240(13) 0.0246(13) -0.0009(10) 0.0108(10) -0.0016(10)
B4B 0.0246(13) 0.0292(14) 0.0284(13) 0.0044(10) 0.0076(10) -0.0034(10)
B5B 0.0274(13) 0.0209(12) 0.0253(12) -0.0003(10) 0.0038(10) -0.0016(10)
B6B 0.0343(14) 0.0294(14) 0.0198(12) 0.0028(10) 0.0040(10) -0.0018(11)
B7B 0.0366(15) 0.0335(14) 0.0251(13) 0.0053(11) 0.0113(11) -0.0047(12)
B8B 0.0365(15) 0.0265(14) 0.0323(14) 0.0068(11) 0.0062(12) -0.0077(12)
B9B 0.0354(15) 0.0220(13) 0.0281(13) 0.0032(10) 0.0017(11) -0.0004(11)
C10B 0.0397(13) 0.0287(12) 0.0285(12) 0.0098(10) 0.0049(10) -0.0046(11)
C3B 0.0293(12) 0.0264(12) 0.0259(11) 0.0029(9) 0.0064(10) 0.0013(10)
O3B 0.0344(9) 0.0463(10) 0.0339(9) -0.0044(8) -0.0046(8) -0.0091(8)
C4B 0.0343(13) 0.0309(13) 0.0262(12) -0.0028(10) 0.0017(10) 0.0033(11)
O4B 0.0496(11) 0.0469(11) 0.0616(13) -0.0121(10) 0.0145(10) 0.0204(10)
O20B 0.0338(9) 0.0360(10) 0.0487(11) 0.0176(8) 0.0020(8) 0.0068(8)
C20B 0.0306(12) 0.0237(11) 0.0281(12) 0.0047(9) 0.0030(9) -0.0039(10)
C21B 0.0199(10) 0.0169(10) 0.0192(10) 0.0011(8) 0.0010(8) -0.0028(8)
C22B 0.0248(11) 0.0246(11) 0.0243(11) 0.0015(9) 0.0096(9) 0.0025(9)
C23B 0.0241(11) 0.0207(11) 0.0316(12) 0.0026(9) 0.0056(9) 0.0054(9)
C24B 0.0220(10) 0.0179(10) 0.0216(10) 0.0010(8) 0.0012(8) -0.0034(8)
C25B 0.0231(10) 0.0216(11) 0.0200(10) -0.0007(8) 0.0054(8) -0.0036(9)
C26B 0.0206(10) 0.0193(10) 0.0230(10) -0.0009(8) 0.0040(8) 0.0012(8)

loop_
_atom_type_symbol
_atom_type_description
_atom_type_scat_dispersion_real
_atom_type_scat_dispersion_imag
_atom_type_scat_source
C C 0.0033 0.0016 'International Tables Vol C Tables 4.2.6.8 and 6.1.1.4'
H H 0.0000 0.0000 'International Tables Vol C Tables 4.2.6.8 and 6.1.1.4'
B B 0.0013 0.0007 'International Tables Vol C Tables 4.2.6.8 and 6.1.1.4'
Fe Fe 0.3463 0.8444 'International Tables Vol C Tables 4.2.6.8 and 6.1.1.4'
N N 0.0061 0.0033 'International Tables Vol C Tables 4.2.6.8 and 6.1.1.4'
O O 0.0106 0.0060 'International Tables Vol C Tables 4.2.6.8 and 6.1.1.4'

loop_
_geom_angle_atom_site_label_1
_geom_angle_atom_site_label_2
_geom_angle_atom_site_label_3
_geom_angle
O1A C1A B4A 119.54(16)
O1A C1A B3A 121.71(17)
B4A C1A B3A 71.81(15)
O1A C1A B5A 126.58(17)
B4A C1A B5A 71.69(15)
B3A C1A B5A 111.50(17)
O1A C1A Fe2A 116.37(13)
B4A C1A Fe2A 124.05(14)
B3A C1A Fe2A 77.96(12)
B5A C1A Fe2A 77.54(12)
C2A O1A C1A 110.95(15)
N1A C2A O1A 116.92(18)
N1A C2A C21A 128.60(18)
O1A C2A C21A 114.47(17)
C2A N1A Fe2A 117.68(14)
C2A N1A H1A 121.2
Fe2A N1A H1A 121.2
C4A Fe2A C3A 92.47(10)
C4A Fe2A C1A 130.85(9)
C3A Fe2A C1A 135.69(10)
C4A Fe2A N1A 94.73(9)
C3A Fe2A N1A 91.89(9)
C1A Fe2A N1A 77.64(8)
C4A Fe2A B9A 80.75(10)
C3A Fe2A B9A 114.20(10)
C1A Fe2A B9A 85.70(9)
N1A Fe2A B9A 153.59(9)
C4A Fe2A B6A 120.07(10)
C3A Fe2A B6A 78.73(10)
C1A Fe2A B6A 85.12(9)
N1A Fe2A B6A 144.03(9)
B9A Fe2A B6A 52.20(10)
C4A Fe2A B5A 93.68(9)
C3A Fe2A B5A 161.23(10)
C1A Fe2A B5A 44.84(8)
N1A Fe2A B5A 105.24(8)
B9A Fe2A B5A 49.68(9)
B6A Fe2A B5A 82.84(10)
C4A Fe2A B3A 162.67(10)
C3A Fe2A B3A 97.04(10)
C1A Fe2A B3A 44.50(8)
N1A Fe2A B3A 99.38(8)
B9A Fe2A B3A 82.14(10)
B6A Fe2A B3A 48.65(9)
B5A Fe2A B3A 72.97(9)
C1A B3A B7A 106.93(17)
C1A B3A B6A 108.87(18)
B7A B3A B6A 60.87(14)
C1A B3A B4A 54.00(12)
B7A B3A B4A 59.08(13)
B6A B3A B4A 102.55(17)
C1A B3A Fe2A 57.54(10)
B7A B3A Fe2A 111.04(15)
B6A B3A Fe2A 64.16(11)
B4A B3A Fe2A 98.26(13)
C1A B3A H3A 123.6
B7A B3A H3A 119.6
B6A B3A H3A 120.4
B4A B3A H3A 129.6
Fe2A B3A H3A 122.6
C1A B4A B8A 107.01(17)
C1A B4A B7A 106.45(17)
B8A B4A B7A 61.64(14)
C1A B4A B3A 54.19(13)
B8A B4A B3A 101.52(16)
B7A B4A B3A 58.35(13)
C1A B4A B5A 54.46(12)
B8A B4A B5A 59.25(13)
B7A B4A B5A 102.32(16)
B3A B4A B5A 89.99(15)
C1A B4A H4A 123.3
B8A B4A H4A 121.1
B7A B4A H4A 121.3
B3A B4A H4A 131.3
B5A B4A H4A 130.5
C1A B5A B8A 105.40(17)
C1A B5A B9A 107.61(17)
B8A B5A B9A 60.36(13)
C1A B5A B4A 53.85(12)
B8A B5A B4A 58.06(13)
B9A B5A B4A 101.42(16)
C1A B5A Fe2A 57.61(10)
B8A B5A Fe2A 110.14(14)
B9A B5A Fe2A 63.65(11)
B4A B5A Fe2A 98.38(12)
C1A B5A H5A 124.2
B8A B5A H5A 120.7
B9A B5A H5A 121.3
B4A B5A H5A 129.9
Fe2A B5A H5A 122.5
C10A B6A B3A 107.31(18)
C10A B6A B7A 54.81(14)
B3A B6A B7A 59.01(14)
C10A B6A B9A 53.26(14)
B3A B6A B9A 101.67(16)
B7A B6A B9A 89.13(16)
C10A B6A Fe2A 114.27(17)
B3A B6A Fe2A 67.20(11)
B7A B6A Fe2A 112.00(15)
B9A B6A Fe2A 63.73(11)
C10A B6A H6A 122.4
B3A B6A H6A 120.8
B7A B6A H6A 129.2
B9A B6A H6A 132.6
Fe2A B6A H6A 112.4
C10A B7A B3A 108.96(19)
C10A B7A B4A 108.11(19)
B3A B7A B4A 62.56(13)
C10A B7A B6A 55.57(15)
B3A B7A B6A 60.11(14)
B4A B7A B6A 104.49(17)
C10A B7A B8A 54.71(14)
B3A B7A B8A 102.39(17)
B4A B7A B8A 58.66(13)
B6A B7A B8A 91.18(17)
C10A B7A H7A 122.2
B3A B7A H7A 120.1
B4A B7A H7A 120.1
B6A B7A H7A 129.3
B8A B7A H7A 131.2
C10A B8A B4A 109.03(18)
C10A B8A B5A 109.43(18)
B4A B8A B5A 62.69(13)
C10A B8A B9A 55.03(14)
B4A B8A B9A 105.00(16)
B5A B8A B9A 60.74(13)
C10A B8A B7A 54.67(14)
B4A B8A B7A 59.70(14)
B5A B8A B7A 103.37(17)
B9A B8A B7A 90.96(17)
C10A B8A H8A 122.1
B4A B8A H8A 119.4
B5A B8A H8A 119.5
B9A B8A H8A 129.5
B7A B8A H8A 130.8
C10A B9A B8A 54.72(14)
C10A B9A B5A 107.50(18)
B8A B9A B5A 58.90(13)
C10A B9A B6A 53.63(14)
B8A B9A B6A 88.72(16)
B5A B9A B6A 101.51(16)
C10A B9A Fe2A 114.94(16)
B8A B9A Fe2A 111.39(14)
B5A B9A Fe2A 66.67(11)
B6A B9A Fe2A 64.07(11)
C10A B9A H9A 121.9
B8A B9A H9A 129.7
B5A B9A H9A 121.0
B6A B9A H9A 132.5
Fe2A B9A H9A 112.5
B7A C10A B8A 70.61(16)
B7A C10A B9A 110.49(18)
B8A C10A B9A 70.25(16)
B7A C10A B6A 69.62(17)
B8A C10A B6A 109.90(18)
B9A C10A B6A 73.10(16)
B7A C10A H10A 125.5
B8A C10A H10A 125.5
B9A C10A H10A 124.0
B6A C10A H10A 124.6
O3A C3A Fe2A 177.5(2)
O4A C4A Fe2A 177.8(2)
O20A C20A C24A 123.7(2)
O20A C20A H20A 118.1
C24A C20A H20A 118.1
C22A C21A C26A 120.16(19)
C22A C21A C2A 118.86(18)
C26A C21A C2A 120.98(18)
C23A C22A C21A 119.74(19)
C23A C22A H22A 120.1
C21A C22A H22A 120.1
C22A C23A C24A 120.44(19)
C22A C23A H23A 119.8
C24A C23A H23A 119.8
C23A C24A C25A 119.63(19)
C23A C24A C20A 119.07(19)
C25A C24A C20A 121.31(19)
C26A C25A C24A 120.57(19)
C26A C25A H25A 119.7
C24A C25A H25A 119.7
C25A C26A C21A 119.42(19)
C25A C26A H26A 120.3
C21A C26A H26A 120.3
O1B C1B B4B 119.74(17)
O1B C1B B3B 125.00(17)
B4B C1B B3B 72.19(15)
O1B C1B B5B 123.52(17)
B4B C1B B5B 71.63(15)
B3B C1B B5B 111.33(17)
O1B C1B Fe2B 116.31(13)
B4B C1B Fe2B 123.94(15)
B3B C1B Fe2B 77.19(12)
B5B C1B Fe2B 77.71(12)
C2B O1B C1B 110.67(15)
N1B C2B O1B 117.15(17)
N1B C2B C21B 128.35(18)
O1B C2B C21B 114.50(17)
C2B N1B Fe2B 117.70(14)
C2B N1B H1B 121.2
Fe2B N1B H1B 121.2
C3B Fe2B C4B 89.89(10)
C3B Fe2B C1B 125.27(9)
C4B Fe2B C1B 144.40(10)
C3B Fe2B N1B 95.02(9)
C4B Fe2B N1B 95.81(9)
C1B Fe2B N1B 77.42(8)
C3B Fe2B B6B 80.80(10)
C4B Fe2B B6B 107.57(10)
C1B Fe2B B6B 85.85(9)
N1B Fe2B B6B 156.17(9)
C3B Fe2B B9B 123.26(10)
C4B Fe2B B9B 78.41(11)
C1B Fe2B B9B 85.24(9)
N1B Fe2B B9B 140.95(8)
B6B Fe2B B9B 52.13(10)
C3B Fe2B B3B 89.44(10)
C4B Fe2B B3B 156.94(10)
C1B Fe2B B3B 44.94(9)
N1B Fe2B B3B 107.21(8)
B6B Fe2B B3B 49.64(9)
B9B Fe2B B3B 82.74(10)
C3B Fe2B B5B 161.25(10)
C4B Fe2B B5B 103.10(10)
C1B Fe2B B5B 44.80(9)
N1B Fe2B B5B 97.01(8)
B6B Fe2B B5B 82.39(10)
B9B Fe2B B5B 48.67(9)
B3B Fe2B B5B 73.29(9)
C1B B3B B7B 105.80(18)
C1B B3B B6B 108.19(17)
B7B B3B B6B 60.34(14)
C1B B3B B4B 53.47(13)
B7B B3B B4B 58.54(14)
B6B B3B B4B 101.61(16)
C1B B3B Fe2B 57.86(10)
B7B B3B Fe2B 110.51(15)
B6B B3B Fe2B 63.98(11)
B4B B3B Fe2B 98.18(13)
C1B B3B H3B 124.0
B7B B3B H3B 120.4
B6B B3B H3B 121.0
B4B B3B H3B 130.0
Fe2B B3B H3B 122.4
C1B B4B B7B 106.39(18)
C1B B4B B8B 107.34(18)
B7B B4B B8B 61.78(15)
C1B B4B B5B 54.68(13)
B7B B4B B5B 101.59(17)
B8B B4B B5B 58.92(14)
C1B B4B B3B 54.33(13)
B7B B4B B3B 58.36(14)
B8B B4B B3B 102.15(17)
B5B B4B B3B 90.02(15)
C1B B4B H4B 123.1
B7B B4B H4B 121.6
B8B B4B H4B 120.8
B5B B4B H4B 130.9
B3B B4B H4B 131.0
C1B B5B B8B 106.22(17)
C1B B5B B9B 108.63(17)
B8B B5B B9B 60.96(15)
C1B B5B B4B 53.69(13)
B8B B5B B4B 58.66(14)
B9B B5B B4B 102.33(17)
C1B B5B Fe2B 57.49(10)
B8B B5B Fe2B 110.91(15)
B9B B5B Fe2B 64.21(11)
B4B B5B Fe2B 98.05(13)
C1B B5B H5B 123.9
B8B B5B H5B 120.0
B9B B5B H5B 120.4
B4B B5B H5B 129.9
Fe2B B5B H5B 122.5
C10B B6B B7B 54.80(15)
C10B B6B B3B 107.07(18)
B7B B6B B3B 58.55(14)
C10B B6B B9B 53.56(14)
B7B B6B B9B 88.89(17)
B3B B6B B9B 101.31(16)
C10B B6B Fe2B 114.71(16)
B7B B6B Fe2B 111.03(14)
B3B B6B Fe2B 66.38(11)
B9B B6B Fe2B 64.08(11)
C10B B6B H6B 122.0
B7B B6B H6B 129.7
B3B B6B H6B 121.4
B9B B6B H6B 132.4
Fe2B B6B H6B 112.7
C10B B7B B3B 109.87(19)
C10B B7B B4B 108.37(19)
B3B B7B B4B 63.11(14)
C10B B7B B6B 55.39(15)
B3B B7B B6B 61.11(14)
B4B B7B B6B 105.41(17)
C10B B7B B8B 54.41(15)
B3B B7B B8B 103.69(17)
B4B B7B B8B 59.19(14)
B6B B7B B8B 91.40(17)
C10B B7B H7B 122.3
B3B B7B H7B 119.1
B4B B7B H7B 119.6
B6B B7B H7B 129.0
B8B B7B H7B 130.9
C10B B8B B4B 108.35(19)
C10B B8B B5B 108.61(19)
B4B B8B B5B 62.41(14)
C10B B8B B9B 55.37(14)
B4B B8B B9B 104.17(17)
B5B B8B B9B 59.79(14)
C10B B8B B7B 54.55(15)
B4B B8B B7B 59.03(14)
B5B B8B B7B 102.11(17)
B9B B8B B7B 90.57(17)
C10B B8B H8B 122.2
B4B B8B H8B 120.0
B5B B8B H8B 120.4
B9B B8B H8B 129.8
B7B B8B H8B 131.3
C10B B9B B5B 107.31(19)
C10B B9B B8B 54.44(14)
B5B B9B B8B 59.25(14)
C10B B9B B6B 53.36(13)
B5B B9B B6B 102.04(17)
B8B B9B B6B 89.12(17)
C10B B9B Fe2B 114.25(16)
B5B B9B Fe2B 67.12(11)
B8B B9B Fe2B 111.87(15)
B6B B9B Fe2B 63.78(11)
C10B B9B H9B 122.5
B5B B9B H9B 120.6
B8B B9B H9B 129.4
B6B B9B H9B 132.4
Fe2B B9B H9B 112.5
B8B C10B B7B 71.04(17)
B8B C10B B6B 111.02(18)
B7B C10B B6B 69.81(16)
B8B C10B B9B 70.19(16)
B7B C10B B9B 109.93(18)
B6B C10B B9B 73.08(16)
B8B C10B H10B 124.9
B7B C10B H10B 125.6
B6B C10B H10B 124.1
B9B C10B H10B 124.4
O3B C3B Fe2B 177.3(2)
O4B C4B Fe2B 177.7(2)
O20B C20B C24B 124.5(2)
O20B C20B H20B 117.8
C24B C20B H20B 117.8
C26B C21B C22B 119.96(18)
C26B C21B C2B 120.22(18)
C22B C21B C2B 119.82(17)
C23B C22B C21B 120.02(19)
C23B C22B H22B 120.0
C21B C22B H22B 120.0
C22B C23B C24B 120.27(19)
C22B C23B H23B 119.9
C24B C23B H23B 119.9
C25B C24B C23B 119.68(18)
C25B C24B C20B 119.55(19)
C23B C24B C20B 120.70(19)
C26B C25B C24B 120.41(19)
C26B C25B H25B 119.8
C24B C25B H25B 119.8
C25B C26B C21B 119.61(19)
C25B C26B H26B 120.2
C21B C26B H26B 120.2

loop_
_geom_bond_atom_site_label_1
_geom_bond_atom_site_label_2
_geom_bond_distance
C1A O1A 1.418(2)
C1A B4A 1.593(3)
C1A B3A 1.597(3)
C1A B5A 1.606(3)
C1A Fe2A 1.9230(19)
O1A C2A 1.338(2)
C2A N1A 1.277(3)
C2A C21A 1.470(3)
N1A Fe2A 1.9625(17)
N1A H1A 0.8800
Fe2A C4A 1.777(2)
Fe2A C3A 1.792(2)
Fe2A B9A 2.170(2)
Fe2A B6A 2.176(3)
Fe2A B5A 2.224(2)
Fe2A B3A 2.229(2)
B3A B7A 1.795(4)
B3A B6A 1.815(4)
B3A B4A 1.871(3)
B3A H3A 1.1200
B4A B8A 1.789(3)
B4A B7A 1.809(3)
B4A B5A 1.873(3)
B4A H4A 1.1200
B5A B8A 1.812(3)
B5A B9A 1.846(3)
B5A H5A 1.1200
B6A C10A 1.609(3)
B6A B7A 1.829(4)
B6A B9A 1.912(4)
B6A H6A 1.1200
B7A C10A 1.594(4)
B7A B8A 1.843(4)
B7A H7A 1.1200
B8A C10A 1.595(3)
B8A B9A 1.839(4)
B8A H8A 1.1200
B9A C10A 1.601(4)
B9A H9A 1.1200
C10A H10A 1.0699
C3A O3A 1.135(3)
C4A O4A 1.141(3)
C20A O20A 1.207(3)
C20A C24A 1.472(3)
C20A H20A 0.9500
C21A C22A 1.392(3)
C21A C26A 1.400(3)
C22A C23A 1.376(3)
C22A H22A 0.9500
C23A C24A 1.387(3)
C23A H23A 0.9500
C24A C25A 1.394(3)
C25A C26A 1.373(3)
C25A H25A 0.9500
C26A H26A 0.9500
C1B O1B 1.425(2)
C1B B4B 1.587(3)
C1B B3B 1.604(3)
C1B B5B 1.607(3)
C1B Fe2B 1.923(2)
O1B C2B 1.341(2)
C2B N1B 1.273(3)
C2B C21B 1.481(3)
N1B Fe2B 1.9684(17)
N1B H1B 0.8800
Fe2B C3B 1.783(2)
Fe2B C4B 1.788(2)
Fe2B B6B 2.171(2)
Fe2B B9B 2.177(3)
Fe2B B3B 2.214(2)
Fe2B B5B 2.228(2)
B3B B7B 1.794(3)
B3B B6B 1.841(4)
B3B B4B 1.880(4)
B3B H3B 1.1200
B4B B7B 1.798(4)
B4B B8B 1.801(4)
B4B B5B 1.869(4)
B4B H4B 1.1200
B5B B8B 1.806(4)
B5B B9B 1.816(3)
B5B H5B 1.1200
B6B C10B 1.603(3)
B6B B7B 1.828(4)
B6B B9B 1.911(4)
B6B H6B 1.1200
B7B C10B 1.591(4)
B7B B8B 1.847(4)
B7B H7B 1.1200
B8B C10B 1.589(4)
B8B B9B 1.837(4)
B8B H8B 1.1200
B9B C10B 1.607(3)
B9B H9B 1.1200
C10B H10B 1.0699
C3B O3B 1.137(3)
C4B O4B 1.131(3)
O20B C20B 1.206(3)
C20B C24B 1.478(3)
C20B H20B 0.9500
C21B C26B 1.389(3)
C21B C22B 1.393(3)
C22B C23B 1.378(3)
C22B H22B 0.9500
C23B C24B 1.388(3)
C23B H23B 0.9500
C24B C25B 1.387(3)
C25B C26B 1.386(3)
C25B H25B 0.9500
C26B H26B 0.9500

loop_
_geom_hbond_atom_site_label_D
_geom_hbond_atom_site_label_H
_geom_hbond_atom_site_label_A
_geom_hbond_distance_DH
_geom_hbond_distance_HA
_geom_hbond_distance_DA
_geom_hbond_angle_DHA
_geom_hbond_site_symmetry_A
N1B H1B O20A 0.88 2.09 2.967(2) 173.4 .
N1A H1A O20B 0.88 2.11 2.940(2) 157.5 3_554
